data_7041439
loop_
_publ_author_name
'Liu, Zhizhou'
'Ganguly, Rakesh'
'Vidovi\'c, Dragoslav'

_publ_section_title
;
 Pursuing the active species in an aluminium-based Lewis acid system for
 catalytic Diels-Alder cycloadditions.
;
_journal_issue 3
_journal_name_full 'Dalton transactions (Cambridge, England : 2003)'
_journal_page_first 753
_journal_page_last 759
_journal_paper_doi 10.1039/c6dt04213a
_journal_volume 46
_journal_year 2017
_chemical_formula_sum 'C90.8 H95.6 Al2 B Cl17.6 N4 Na'
_chemical_formula_weight 1954.59
_space_group_crystal_system monoclinic
_space_group_IT_number 15
_space_group_name_Hall '-C 2yc'
_space_group_name_H-M_alt 'C 1 2/c 1'
_symmetry_space_group_name_Hall '-C 2yc'
_symmetry_space_group_name_H-M 'C 1 2/c 1'
_atom_sites_solution_hydrogens geom
_audit_update_record
;
2016-12-06 deposited with the CCDC.
2016-12-13 downloaded from the CCDC.
;
_cell_angle_alpha 90
_cell_angle_beta 92.6642(16)
_cell_angle_gamma 90
_cell_formula_units_Z 4
_cell_length_a 16.9979(7)
_cell_length_b 27.9699(11)
_cell_length_c 20.6231(9)
_cell_measurement_reflns_used 9903
_cell_measurement_temperature 153.(2)
_cell_measurement_theta_max 26.2602
_cell_measurement_theta_min 2.3786
_cell_volume 9794.2(7)
_computing_cell_refinement 'SAINT V8.34A (Bruker AXS Inc., 2013)'
_computing_data_collection 'APEX3 (Bruker AXS Inc., 2015)'
_computing_data_reduction 'SAINT V8.34A (Bruker AXS Inc., 2013)'
_computing_molecular_graphics 'XP (Bruker AXS Inc., 2015)'
_computing_publication_material 'APEX3 (Bruker AXS Inc., 2015)'
_computing_structure_refinement 'SHELXL-2014/7 (Sheldrick, 2014)'
_computing_structure_solution 'XS, VERSION 2013/1'
_diffrn_ambient_temperature 153.(2)
_diffrn_detector_area_resol_mean 8.3333
_diffrn_measured_fraction_theta_full 0.987
_diffrn_measured_fraction_theta_max 0.987
_diffrn_measurement_device_type 'CCD area detector'
_diffrn_measurement_method 'phi and omega scans'
_diffrn_radiation_monochromator graphite
_diffrn_radiation_type MoK\a
_diffrn_radiation_wavelength 0.71073
_diffrn_reflns_av_R_equivalents 0.0711
_diffrn_reflns_av_unetI/netI 0.0998
_diffrn_reflns_limit_h_max 22
_diffrn_reflns_limit_h_min -22
_diffrn_reflns_limit_k_max 37
_diffrn_reflns_limit_k_min -38
_diffrn_reflns_limit_l_max 14
_diffrn_reflns_limit_l_min -28
_diffrn_reflns_number 31319
_diffrn_reflns_theta_full 29.19
_diffrn_reflns_theta_max 29.19
_diffrn_reflns_theta_min 2.46
_diffrn_source 'fine-focus sealed tube'
_diffrn_source_type 'Bruker KappaCCD'
_exptl_absorpt_coefficient_mu 0.559
_exptl_absorpt_correction_T_max 0.89
_exptl_absorpt_correction_T_min 0.51
_exptl_absorpt_correction_type multi-scan
_exptl_absorpt_process_details
;
SADABS-2014/5 - Bruker AXS area detector scaling and absorption correction
;
_exptl_crystal_colour colourless
_exptl_crystal_density_diffrn 1.326
_exptl_crystal_density_method 'not measured'
_exptl_crystal_description block
_exptl_crystal_F_000 4038
_exptl_crystal_size_max 0.360
_exptl_crystal_size_mid 0.320
_exptl_crystal_size_min 0.220
_refine_diff_density_max 0.746
_refine_diff_density_min -0.667
_refine_ls_extinction_method none
_refine_ls_goodness_of_fit_ref 1.020
_refine_ls_hydrogen_treatment constr
_refine_ls_matrix_type full
_refine_ls_number_parameters 585
_refine_ls_number_reflns 13106
_refine_ls_number_restraints 116
_refine_ls_restrained_S_all 1.043
_refine_ls_R_factor_all 0.1093
_refine_ls_R_factor_gt 0.0637
_refine_ls_shift/su_max 0.001
_refine_ls_shift/su_mean 0.000
_refine_ls_structure_factor_coef Fsqd
_refine_ls_weighting_details 'w=1/[\s^2^(Fo^2^)+(0.0583P)^2^+14.2122P] where P=(Fo^2^+2Fc^2^)/3'
_refine_ls_weighting_scheme calc
_refine_ls_wR_factor_gt 0.1443
_refine_ls_wR_factor_ref 0.1686
_reflns_number_gt 8442
_reflns_number_total 13106
_reflns_threshold_expression 'I > 2\s(I)'
_cod_data_source_file c6dt04213a2.cif
_cod_data_source_block dv340
_cod_depositor_comments
;
The following automatic conversions were performed:

'_exptl_absorpt_correction_type' value 'Multi-Scan' changed to
'multi-scan' according to
/usr/data/users/saulius/crontab/automatic-downloads/rss-feeds/RSC/lib/dictionaries/cif_core.dic
dictionary named 'cif_core.dic' version 2.4.2 from 2011-04-26.

Automatic conversion script
Id: cif_fix_values 4268 2015-11-12 08:31:59Z antanas 

 Adding full bibliography for 7041437--7041440.cif.
;
_cod_original_formula_sum 'C90.80 H95.60 Al2 B Cl17.60 N4 Na'
_cod_database_code 7041439

loop_
_space_group_symop_operation_xyz
'x, y, z'
'-x, y, -z+1/2'
'x+1/2, y+1/2, z'
'-x+1/2, y+1/2, -z+1/2'
'-x, -y, -z'
'x, -y, z-1/2'
'-x+1/2, -y+1/2, -z'
'x+1/2, -y+1/2, z-1/2'

loop_
_atom_site_type_symbol
_atom_site_label
_atom_site_fract_x
_atom_site_fract_y
_atom_site_fract_z
_atom_site_U_iso_or_equiv
_atom_site_adp_type
_atom_site_calc_flag
_atom_site_refinement_flags_adp
_atom_site_refinement_flags_occupancy
_atom_site_refinement_flags_posn
_atom_site_occupancy
_atom_site_disorder_assembly
_atom_site_disorder_group
Na Na1 1.0122(6) 0.0055(4) 0.9979(7) 0.0422(17) Uani d . P . 0.5 A -1
Al Al1 0.87647(5) 0.08879(3) 0.92355(4) 0.01799(18) Uani d . . . 1 . .
B B1 0.5 0.21856(14) 0.75 0.0152(8) Uani d T P S 1 . .
C C1 0.85821(15) 0.14866(9) 0.87855(13) 0.0181(5) Uani d . . . 1 . .
C C2 0.91997(16) 0.17924(10) 0.86669(14) 0.0220(6) Uani d . . . 1 . .
C C3 0.90625(19) 0.22250(11) 0.83442(17) 0.0347(8) Uani d . . . 1 . .
H H3 0.9485 0.2435 0.8261 0.042 Uiso calc U . R 1 . .
C C4 0.8289(2) 0.23426(12) 0.81461(19) 0.0411(9) Uani d . . . 1 . .
H H4 0.8188 0.2637 0.7929 0.049 Uiso calc U . R 1 . .
C C5 0.76656(18) 0.20386(10) 0.82596(16) 0.0300(7) Uani d . . . 1 . .
H H5 0.7143 0.2122 0.8119 0.036 Uiso calc U . R 1 . .
C C6 0.78176(16) 0.16094(9) 0.85824(13) 0.0200(6) Uani d . . . 1 . .
C C7 0.99653(16) 0.16097(10) 0.89192(14) 0.0228(6) Uani d . . . 1 . .
H H7 1.0436 0.1788 0.8875 0.027 Uiso calc U . R 1 . .
C C8 1.07116(15) 0.10009(9) 0.94487(13) 0.0194(5) Uani d . . . 1 . .
C C9 1.11249(16) 0.07009(10) 0.90373(14) 0.0235(6) Uani d . . . 1 . .
C C10 1.08828(18) 0.06297(12) 0.83297(14) 0.0295(7) Uani d . . . 1 . .
H H10 1.0316 0.0723 0.8269 0.035 Uiso calc U . R 1 . .
C C11 1.0957(2) 0.01085(13) 0.81145(18) 0.0424(9) Uani d . . . 1 . .
H H11A 1.1509 0.0009 0.8162 0.064 Uiso calc U . R 1 . .
H H11B 1.0773 0.0078 0.7659 0.064 Uiso calc U . R 1 . .
H H11C 1.0636 -0.0095 0.8384 0.064 Uiso calc U . R 1 . .
C C12 1.1361(2) 0.09599(15) 0.79015(17) 0.0483(10) Uani d . . . 1 . .
H H12A 1.1271 0.1294 0.8022 0.073 Uiso calc U . R 1 . .
H H12B 1.1194 0.0912 0.7445 0.073 Uiso calc U . R 1 . .
H H12C 1.1922 0.0885 0.7964 0.073 Uiso calc U . R 1 . .
C C13 1.18125(17) 0.04908(11) 0.93029(15) 0.0295(7) Uani d . . . 1 . .
H H13 1.2114 0.029 0.9038 0.035 Uiso calc U . R 1 . .
C C14 1.20653(17) 0.05675(11) 0.99390(16) 0.0309(7) Uani d . . . 1 . .
H H14 1.2527 0.0413 1.0111 0.037 Uiso calc U . R 1 . .
C C15 1.16472(17) 0.08694(11) 1.03276(15) 0.0275(7) Uani d . . . 1 . .
H H15 1.1832 0.0925 1.0763 0.033 Uiso calc U . R 1 . .
C C16 1.09588(16) 0.10938(10) 1.00907(14) 0.0217(6) Uani d . . . 1 . .
C C17 1.05440(17) 0.14469(11) 1.05174(15) 0.0283(7) Uani d . . . 1 . .
H H17 1.0004 0.1503 1.0318 0.034 Uiso calc U . R 1 . .
C C18 1.0984(2) 0.19259(12) 1.0527(2) 0.0516(11) Uani d . . . 1 . .
H H18A 1.1509 0.1883 1.0734 0.077 Uiso calc U . R 1 . .
H H18B 1.069 0.2161 1.0772 0.077 Uiso calc U . R 1 . .
H H18C 1.1033 0.2039 1.0081 0.077 Uiso calc U . R 1 . .
C C19 1.0453(2) 0.12632(14) 1.12118(16) 0.0423(9) Uani d . . . 1 . .
H H19A 1.0216 0.0944 1.1196 0.063 Uiso calc U . R 1 . .
H H19B 1.0112 0.1481 1.1443 0.063 Uiso calc U . R 1 . .
H H19C 1.0971 0.1248 1.1439 0.063 Uiso calc U . R 1 . .
C C20 0.72423(16) 0.12421(9) 0.87451(13) 0.0201(6) Uani d . . . 1 . .
H H20 0.6698 0.1282 0.8633 0.024 Uiso calc U . R 1 . .
C C21 0.69356(15) 0.04966(9) 0.91993(13) 0.0186(5) Uani d . . . 1 . .
C C22 0.67689(15) 0.01338(9) 0.87444(13) 0.0189(5) Uani d . . . 1 . .
C C23 0.70885(17) 0.01381(10) 0.80686(14) 0.0227(6) Uani d . . . 1 . .
H H23 0.7568 0.0346 0.8083 0.027 Uiso calc U . R 1 . .
C C24 0.7333(2) -0.03557(11) 0.78429(16) 0.0340(7) Uani d . . . 1 . .
H H24A 0.6868 -0.0562 0.7797 0.051 Uiso calc U . R 1 . .
H H24B 0.7712 -0.0494 0.8163 0.051 Uiso calc U . R 1 . .
H H24C 0.7577 -0.0329 0.7423 0.051 Uiso calc U . R 1 . .
C C25 0.6490(2) 0.03594(14) 0.75836(16) 0.0431(9) Uani d . . . 1 . .
H H25A 0.5999 0.0176 0.7581 0.065 Uiso calc U . R 1 . .
H H25B 0.67 0.0353 0.7149 0.065 Uiso calc U . R 1 . .
H H25C 0.6388 0.0691 0.7708 0.065 Uiso calc U . R 1 . .
C C26 0.62583(16) -0.02318(10) 0.89214(14) 0.0221(6) Uani d . . . 1 . .
H H26 0.6132 -0.0482 0.8623 0.026 Uiso calc U . R 1 . .
C C27 0.59364(16) -0.02335(10) 0.95253(15) 0.0243(6) Uani d . . . 1 . .
H H27 0.5599 -0.0487 0.9642 0.029 Uiso calc U . R 1 . .
C C28 0.61048(16) 0.01335(10) 0.99596(14) 0.0235(6) Uani d . . . 1 . .
H H28 0.5875 0.013 1.0371 0.028 Uiso calc U . R 1 . .
C C29 0.66019(15) 0.05074(10) 0.98090(14) 0.0214(6) Uani d . . . 1 . .
C C30 0.67292(18) 0.09209(11) 1.02723(14) 0.0282(7) Uani d . . . 1 . .
H H30 0.7223 0.1088 1.0156 0.034 Uiso calc U . R 1 . .
C C31 0.6050(2) 0.12778(12) 1.0187(2) 0.0445(9) Uani d . . . 1 . .
H H31A 0.6022 0.1397 0.974 0.067 Uiso calc U . R 1 . .
H H31B 0.6138 0.1546 1.0487 0.067 Uiso calc U . R 1 . .
H H31C 0.5553 0.1119 1.0279 0.067 Uiso calc U . R 1 . .
C C32 0.6831(2) 0.07638(15) 1.09779(17) 0.0490(10) Uani d . . . 1 . .
H H32A 0.6358 0.0594 1.1103 0.074 Uiso calc U . R 1 . .
H H32B 0.6915 0.1045 1.1255 0.074 Uiso calc U . R 1 . .
H H32C 0.7288 0.0551 1.1029 0.074 Uiso calc U . R 1 . .
C C33 0.44555(15) 0.18558(9) 0.79600(12) 0.0169(5) Uani d . . . 1 . .
C C34 0.47436(16) 0.14204(9) 0.82090(13) 0.0184(5) Uani d . . . 1 . .
H H34 0.5241 0.1309 0.808 0.022 Uiso calc U . R 1 . .
C C35 0.43332(17) 0.11489(9) 0.86332(13) 0.0223(6) Uani d . . . 1 . .
C C36 0.36154(18) 0.12928(11) 0.88548(15) 0.0284(7) Uani d . . . 1 . .
H H36 0.3333 0.1105 0.915 0.034 Uiso calc U . R 1 . .
C C37 0.33331(17) 0.17267(11) 0.86204(15) 0.0271(6) Uani d . . . 1 . .
C C38 0.37286(16) 0.20019(10) 0.81832(14) 0.0224(6) Uani d . . . 1 . .
H H38 0.3503 0.2294 0.8032 0.027 Uiso calc U . R 1 . .
C C39 0.55555(15) 0.25275(9) 0.79823(13) 0.0166(5) Uani d . . . 1 . .
C C40 0.56848(16) 0.24433(9) 0.86460(13) 0.0192(5) Uani d . . . 1 . .
H H40 0.5434 0.218 0.884 0.023 Uiso calc U . R 1 . .
C C41 0.61750(17) 0.27388(10) 0.90285(14) 0.0253(6) Uani d . . . 1 . .
C C42 0.65671(19) 0.31194(10) 0.87751(16) 0.0313(7) Uani d . . . 1 . .
H H42 0.6912 0.3314 0.9038 0.038 Uiso calc U . R 1 . .
C C43 0.64370(19) 0.32064(10) 0.81203(16) 0.0309(7) Uani d . . . 1 . .
C C44 0.59461(17) 0.29217(9) 0.77290(14) 0.0240(6) Uani d . . . 1 . .
H H44 0.5873 0.2995 0.728 0.029 Uiso calc U . R 1 . .
C C45 0.3384(4) 0.1743(3) 0.0644(3) 0.111(3) Uani d . P . 0.9 B 1
H H45A 0.3361 0.1433 0.0414 0.133 Uiso calc U P R 0.9 B 1
H H45B 0.2992 0.1958 0.0425 0.133 Uiso calc U P R 0.9 B 1
Cl Cl7 0.31131(10) 0.16525(6) 0.14385(8) 0.0844(5) Uani d . P D 0.9 B 1
Cl Cl8 0.42926(11) 0.19814(8) 0.05716(12) 0.1254(8) Uani d . P D 0.9 B 1
Cl Cl1 0.88331(4) 0.07534(3) 1.02630(3) 0.02539(16) Uani d . . . 1 . .
Cl Cl2 0.90713(4) 0.02057(2) 0.88273(3) 0.02364(15) Uani d . . . 1 . .
Cl Cl3 0.47347(5) 0.06077(3) 0.88964(4) 0.0354(2) Uani d . . . 1 . .
Cl Cl4 0.24390(5) 0.19376(4) 0.89091(5) 0.0513(3) Uani d . . . 1 . .
Cl Cl5 0.62981(6) 0.26291(3) 0.98594(4) 0.0454(2) Uani d . . . 1 . .
Cl Cl6 0.69066(7) 0.36874(4) 0.77693(5) 0.0664(4) Uani d . . . 1 . .
N N1 0.99725(12) 0.12022(8) 0.92001(11) 0.0187(5) Uani d . . . 1 . .
N N2 0.74933(12) 0.08658(8) 0.90420(11) 0.0179(5) Uani d . . . 1 . .
C C47 0.5146(18) 0.1523(4) 0.2380(15) 0.132(4) Uani d U P D 0.4 C -1
H H47A 0.5628 0.1672 0.2578 0.159 Uiso calc U P R 0.4 C -1
H H47B 0.4935 0.1722 0.2014 0.159 Uiso calc U P R 0.4 C -1
Cl Cl9 0.5302(5) 0.0896(4) 0.2141(5) 0.209(4) Uani d U P D 0.4 C -1
Cl Cl10 0.4402(3) 0.1399(2) 0.2980(2) 0.1180(15) Uani d U P D 0.4 C -1
C C47A 0.511(5) 0.1304(8) 0.3078(13) 0.107(5) Uani d U P D 0.1 D -2
H H47C 0.4695 0.1383 0.3384 0.128 Uiso calc U P R 0.1 D -2
H H47D 0.5625 0.1289 0.3318 0.128 Uiso calc U P R 0.1 D -2
Cl Cl11 0.512(2) 0.1736(4) 0.2408(17) 0.106(5) Uani d U P D 0.1 D -2
Cl Cl12 0.4884(7) 0.0740(3) 0.2642(8) 0.050(3) Uani d U P D 0.1 D -2

loop_
_atom_site_aniso_label
_atom_site_aniso_U_11
_atom_site_aniso_U_22
_atom_site_aniso_U_33
_atom_site_aniso_U_12
_atom_site_aniso_U_13
_atom_site_aniso_U_23
Na1 0.053(6) 0.039(4) 0.034(2) 0.017(3) -0.008(4) 0.010(3)
Al1 0.0186(4) 0.0207(4) 0.0145(4) 0.0023(3) -0.0014(3) 0.0034(3)
B1 0.0157(19) 0.0147(17) 0.0150(19) 0 -0.0027(16) 0
C1 0.0184(13) 0.0206(12) 0.0154(13) 0.0020(10) 0.0005(10) 0.0009(11)
C2 0.0208(14) 0.0237(13) 0.0213(14) 0.0013(11) -0.0010(11) 0.0051(12)
C3 0.0263(16) 0.0323(16) 0.045(2) -0.0030(13) -0.0026(14) 0.0177(15)
C4 0.0342(18) 0.0359(17) 0.052(2) 0.0033(14) -0.0044(16) 0.0251(17)
C5 0.0237(15) 0.0313(15) 0.0345(18) 0.0059(12) -0.0048(13) 0.0112(14)
C6 0.0183(13) 0.0242(13) 0.0173(13) 0.0024(11) -0.0021(11) 0.0013(11)
C7 0.0164(13) 0.0265(13) 0.0255(15) -0.0025(11) 0.0018(11) 0.0031(12)
C8 0.0141(12) 0.0245(13) 0.0196(13) 0.0020(10) -0.0004(10) 0.0049(11)
C9 0.0187(14) 0.0302(14) 0.0218(14) 0.0012(11) 0.0033(11) 0.0049(12)
C10 0.0254(15) 0.0453(17) 0.0182(14) 0.0058(14) 0.0068(12) -0.0016(14)
C11 0.041(2) 0.056(2) 0.0307(18) 0.0087(17) 0.0055(15) -0.0107(17)
C12 0.048(2) 0.072(3) 0.0258(18) -0.004(2) 0.0065(16) 0.0085(19)
C13 0.0227(15) 0.0369(16) 0.0292(16) 0.0099(13) 0.0038(12) 0.0017(14)
C14 0.0214(15) 0.0381(16) 0.0327(17) 0.0075(13) -0.0039(13) 0.0081(15)
C15 0.0230(15) 0.0362(15) 0.0225(15) 0.0022(13) -0.0075(12) 0.0018(13)
C16 0.0165(13) 0.0271(13) 0.0212(14) -0.0030(11) -0.0025(11) 0.0010(12)
C17 0.0221(15) 0.0346(15) 0.0276(16) 0.0037(12) -0.0048(12) -0.0082(14)
C18 0.038(2) 0.0400(19) 0.077(3) -0.0005(16) 0.000(2) -0.021(2)
C19 0.0388(19) 0.066(2) 0.0215(16) 0.0099(18) -0.0046(14) -0.0126(17)
C20 0.0167(13) 0.0261(13) 0.0174(13) 0.0022(11) -0.0011(10) -0.0003(11)
C21 0.0131(12) 0.0223(12) 0.0200(13) 0.0007(10) -0.0017(10) 0.0060(11)
C22 0.0155(12) 0.0220(12) 0.0188(13) 0.0036(10) -0.0034(10) 0.0022(11)
C23 0.0248(14) 0.0240(13) 0.0192(14) 0.0004(11) 0.0008(11) 0.0015(12)
C24 0.0409(19) 0.0319(15) 0.0302(17) 0.0012(14) 0.0103(15) -0.0041(14)
C25 0.047(2) 0.057(2) 0.0250(17) 0.0120(18) -0.0055(15) 0.0074(17)
C26 0.0188(13) 0.0241(13) 0.0231(14) 0.0011(11) -0.0017(11) 0.0005(12)
C27 0.0180(14) 0.0251(13) 0.0295(16) 0.0000(11) 0.0000(12) 0.0055(13)
C28 0.0175(13) 0.0305(14) 0.0230(15) 0.0040(11) 0.0052(11) 0.0065(12)
C29 0.0143(13) 0.0300(14) 0.0200(14) 0.0038(11) -0.0001(11) 0.0011(12)
C30 0.0251(15) 0.0387(16) 0.0212(15) -0.0021(13) 0.0058(12) -0.0040(13)
C31 0.045(2) 0.0349(17) 0.054(2) 0.0042(16) 0.0049(18) -0.0156(17)
C32 0.056(2) 0.068(3) 0.0228(17) -0.010(2) 0.0027(16) -0.0058(18)
C33 0.0191(13) 0.0187(11) 0.0127(12) -0.0038(10) -0.0029(10) -0.0023(10)
C34 0.0175(13) 0.0219(12) 0.0155(13) -0.0021(10) -0.0025(10) 0.0001(11)
C35 0.0274(15) 0.0225(13) 0.0164(13) -0.0043(11) -0.0061(11) 0.0029(11)
C36 0.0318(16) 0.0338(15) 0.0196(14) -0.0093(13) 0.0022(12) 0.0042(13)
C37 0.0201(14) 0.0356(15) 0.0261(16) -0.0037(12) 0.0075(12) -0.0077(14)
C38 0.0224(14) 0.0234(13) 0.0212(14) 0.0011(11) -0.0025(11) -0.0027(12)
C39 0.0161(12) 0.0179(11) 0.0155(12) 0.0034(10) -0.0026(10) -0.0009(10)
C40 0.0218(14) 0.0185(12) 0.0171(13) 0.0009(10) -0.0027(11) -0.0006(11)
C41 0.0293(16) 0.0276(14) 0.0183(14) 0.0019(12) -0.0064(12) -0.0047(12)
C42 0.0356(17) 0.0276(14) 0.0295(17) -0.0059(13) -0.0134(14) -0.0063(13)
C43 0.0391(18) 0.0233(14) 0.0296(17) -0.0160(13) -0.0082(14) 0.0023(13)
C44 0.0304(15) 0.0210(12) 0.0200(14) -0.0034(12) -0.0064(12) 0.0000(12)
C45 0.083(4) 0.197(8) 0.052(4) -0.043(5) -0.010(3) -0.001(5)
Cl7 0.0924(11) 0.0871(10) 0.0719(10) -0.0118(9) -0.0141(8) 0.0094(8)
Cl8 0.0727(11) 0.1512(18) 0.153(2) 0.0140(12) 0.0178(12) 0.0437(15)
Cl1 0.0254(4) 0.0357(4) 0.0149(3) -0.0011(3) -0.0009(3) 0.0039(3)
Cl2 0.0239(3) 0.0231(3) 0.0238(3) 0.0039(3) -0.0001(3) -0.0009(3)
Cl3 0.0434(5) 0.0301(4) 0.0320(4) -0.0016(3) -0.0046(3) 0.0172(3)
Cl4 0.0360(5) 0.0602(6) 0.0601(6) 0.0038(4) 0.0265(4) -0.0026(5)
Cl5 0.0629(6) 0.0531(5) 0.0188(4) -0.0120(4) -0.0144(4) -0.0021(4)
Cl6 0.0937(8) 0.0559(6) 0.0471(6) -0.0559(6) -0.0249(6) 0.0168(5)
N1 0.0150(11) 0.0246(11) 0.0162(11) 0.0017(9) -0.0020(9) 0.0012(10)
N2 0.0148(11) 0.0225(10) 0.0164(11) 0.0008(9) 0.0004(9) 0.0017(9)
C47 0.123(7) 0.156(6) 0.120(7) 0.002(6) 0.024(5) 0.000(6)
Cl9 0.155(6) 0.275(7) 0.196(8) 0.047(6) 0.003(5) -0.037(6)
Cl10 0.125(4) 0.137(4) 0.095(3) -0.006(3) 0.039(3) -0.004(3)
C47A 0.109(7) 0.103(6) 0.109(7) -0.011(6) 0.011(6) 0.002(6)
Cl11 0.125(10) 0.083(6) 0.110(9) -0.012(7) 0.018(8) 0.018(7)
Cl12 0.023(7) 0.045(4) 0.081(9) 0.001(4) -0.014(6) 0.013(5)

loop_
_atom_type_symbol
_atom_type_description
_atom_type_scat_dispersion_real
_atom_type_scat_dispersion_imag
_atom_type_scat_source
C C 0.0033 0.0016 'International Tables Vol C Tables 4.2.6.8 and 6.1.1.4'
H H 0.0000 0.0000 'International Tables Vol C Tables 4.2.6.8 and 6.1.1.4'
B B 0.0013 0.0007 'International Tables Vol C Tables 4.2.6.8 and 6.1.1.4'
N N 0.0061 0.0033 'International Tables Vol C Tables 4.2.6.8 and 6.1.1.4'
Na Na 0.0362 0.0249 'International Tables Vol C Tables 4.2.6.8 and 6.1.1.4'
Al Al 0.0645 0.0514 'International Tables Vol C Tables 4.2.6.8 and 6.1.1.4'
Cl Cl 0.1484 0.1585 'International Tables Vol C Tables 4.2.6.8 and 6.1.1.4'

loop_
_geom_angle_atom_site_label_1
_geom_angle_atom_site_label_2
_geom_angle_atom_site_label_3
_geom_angle_site_symmetry_1
_geom_angle_site_symmetry_3
_geom_angle
Cl2 Na1 Cl1 . . 69.1(3)
Cl2 Na1 Al1 . . 37.15(15)
Cl1 Na1 Al1 . . 36.89(14)
C1 Al1 Cl1 . . 128.68(9)
C1 Al1 Cl2 . . 127.94(9)
Cl1 Al1 Cl2 . . 103.10(4)
C1 Al1 N2 . . 78.52(10)
Cl1 Al1 N2 . . 100.55(7)
Cl2 Al1 N2 . . 99.13(7)
C1 Al1 N1 . . 76.76(10)
Cl1 Al1 N1 . . 95.35(7)
Cl2 Al1 N1 . . 95.51(7)
N2 Al1 N1 . . 155.28(9)
C1 Al1 Na1 . . 148.96(13)
Cl1 Al1 Na1 . . 57.2(2)
Cl2 Al1 Na1 . . 55.1(2)
N2 Al1 Na1 . . 132.44(12)
N1 Al1 Na1 . . 72.24(11)
C33 B1 C33 2_656 . 111.5(3)
C33 B1 C39 2_656 2_656 107.49(13)
C33 B1 C39 . 2_656 110.68(13)
C33 B1 C39 2_656 . 110.67(13)
C33 B1 C39 . . 107.49(13)
C39 B1 C39 2_656 . 109.0(3)
C2 C1 C6 . . 120.0(2)
C2 C1 Al1 . . 120.92(19)
C6 C1 Al1 . . 119.1(2)
C1 C2 C3 . . 120.6(3)
C1 C2 C7 . . 112.9(2)
C3 C2 C7 . . 126.6(3)
C2 C3 C4 . . 118.5(3)
C5 C4 C3 . . 121.4(3)
C4 C5 C6 . . 118.9(3)
C1 C6 C5 . . 120.5(3)
C1 C6 C20 . . 112.4(2)
C5 C6 C20 . . 127.0(2)
N1 C7 C2 . . 117.4(2)
C16 C8 C9 . . 123.2(2)
C16 C8 N1 . . 118.8(2)
C9 C8 N1 . . 117.9(2)
C13 C9 C8 . . 116.6(3)
C13 C9 C10 . . 120.6(3)
C8 C9 C10 . . 122.7(2)
C9 C10 C11 . . 112.5(3)
C9 C10 C12 . . 110.4(3)
C11 C10 C12 . . 110.7(3)
C14 C13 C9 . . 121.7(3)
C13 C14 C15 . . 120.0(3)
C14 C15 C16 . . 121.1(3)
C8 C16 C15 . . 117.3(3)
C8 C16 C17 . . 123.0(2)
C15 C16 C17 . . 119.6(3)
C16 C17 C18 . . 109.7(3)
C16 C17 C19 . . 113.1(3)
C18 C17 C19 . . 110.5(3)
N2 C20 C6 . . 118.3(2)
C22 C21 C29 . . 122.5(2)
C22 C21 N2 . . 118.7(2)
C29 C21 N2 . . 118.8(2)
C26 C22 C21 . . 117.5(3)
C26 C22 C23 . . 119.8(2)
C21 C22 C23 . . 122.6(2)
C22 C23 C24 . . 112.8(2)
C22 C23 C25 . . 110.4(2)
C24 C23 C25 . . 110.5(3)
C27 C26 C22 . . 120.9(3)
C26 C27 C28 . . 120.1(3)
C27 C28 C29 . . 121.6(3)
C28 C29 C21 . . 117.3(3)
C28 C29 C30 . . 120.4(3)
C21 C29 C30 . . 122.1(3)
C29 C30 C32 . . 113.0(3)
C29 C30 C31 . . 110.0(2)
C32 C30 C31 . . 110.5(3)
C38 C33 C34 . . 115.6(2)
C38 C33 B1 . . 123.8(2)
C34 C33 B1 . . 120.3(2)
C35 C34 C33 . . 122.3(3)
C34 C35 C36 . . 122.1(3)
C34 C35 Cl3 . . 118.5(2)
C36 C35 Cl3 . . 119.4(2)
C35 C36 C37 . . 115.9(3)
C38 C37 C36 . . 123.0(3)
C38 C37 Cl4 . . 119.2(2)
C36 C37 Cl4 . . 117.8(2)
C37 C38 C33 . . 121.0(3)
C40 C39 C44 . . 116.3(2)
C40 C39 B1 . . 123.7(2)
C44 C39 B1 . . 120.0(2)
C41 C40 C39 . . 121.2(3)
C42 C41 C40 . . 122.2(3)
C42 C41 Cl5 . . 118.2(2)
C40 C41 Cl5 . . 119.6(2)
C41 C42 C43 . . 116.8(3)
C42 C43 C44 . . 122.2(3)
C42 C43 Cl6 . . 119.2(2)
C44 C43 Cl6 . . 118.5(2)
C43 C44 C39 . . 121.2(3)
Cl8 C45 Cl7 . . 115.0(3)
Al1 Cl1 Na1 . . 85.9(3)
Al1 Cl2 Na1 . . 87.7(3)
C7 N1 C8 . . 119.8(2)
C7 N1 Al1 . . 112.06(18)
C8 N1 Al1 . . 128.16(17)
C20 N2 C21 . . 119.1(2)
C20 N2 Al1 . . 111.69(18)
C21 N2 Al1 . . 129.24(16)
Cl10 C47 Cl9 . . 96.4(6)
Cl11 C47A Cl12 . . 101.8(8)

loop_
_geom_bond_atom_site_label_1
_geom_bond_atom_site_label_2
_geom_bond_site_symmetry_2
_geom_bond_distance
Na1 Cl2 . 2.934(13)
Na1 Cl1 . 3.013(13)
Na1 Al1 . 3.573(13)
Al1 C1 . 1.933(3)
Al1 Cl1 . 2.1501(10)
Al1 Cl2 . 2.1592(10)
Al1 N2 . 2.180(2)
Al1 N1 . 2.238(2)
B1 C33 2_656 1.640(3)
B1 C33 . 1.640(3)
B1 C39 2_656 1.646(3)
B1 C39 . 1.646(3)
C1 C2 . 1.385(4)
C1 C6 . 1.390(4)
C2 C3 . 1.395(4)
C2 C7 . 1.470(4)
C3 C4 . 1.398(4)
C4 C5 . 1.387(4)
C5 C6 . 1.391(4)
C6 C20 . 1.468(4)
C7 N1 . 1.278(3)
C8 C16 . 1.395(4)
C8 C9 . 1.405(4)
C8 N1 . 1.449(3)
C9 C13 . 1.397(4)
C9 C10 . 1.511(4)
C10 C11 . 1.531(5)
C10 C12 . 1.536(5)
C13 C14 . 1.378(4)
C14 C15 . 1.383(4)
C15 C16 . 1.396(4)
C16 C17 . 1.518(4)
C17 C18 . 1.534(4)
C17 C19 . 1.536(5)
C20 N2 . 1.281(3)
C21 C22 . 1.402(4)
C21 C29 . 1.404(4)
C21 N2 . 1.449(3)
C22 C26 . 1.401(4)
C22 C23 . 1.519(4)
C23 C24 . 1.521(4)
C23 C25 . 1.524(4)
C26 C27 . 1.383(4)
C27 C28 . 1.383(4)
C28 C29 . 1.389(4)
C29 C30 . 1.509(4)
C30 C32 . 1.522(4)
C30 C31 . 1.531(4)
C33 C38 . 1.399(4)
C33 C34 . 1.401(3)
C34 C35 . 1.373(4)
C35 C36 . 1.383(4)
C35 Cl3 . 1.737(3)
C36 C37 . 1.384(4)
C37 C38 . 1.383(4)
C37 Cl4 . 1.760(3)
C39 C40 . 1.396(4)
C39 C44 . 1.401(4)
C40 C41 . 1.392(4)
C41 C42 . 1.372(4)
C41 Cl5 . 1.744(3)
C42 C43 . 1.380(4)
C43 C44 . 1.385(4)
C43 Cl6 . 1.739(3)
C45 Cl8 . 1.695(6)
C45 Cl7 . 1.740(6)
C47 Cl10 . 1.842(9)
C47 Cl9 . 1.845(9)
C47A Cl11 . 1.836(10)
C47A Cl12 . 1.846(10)
